data_7126614
loop_
_publ_author_name
'Li, Sifeng'
'Wang, Zihao'
'Xiao, Haitao'
'Bian, Zhaoxiang'
'Wang, Jun Joelle'

_publ_section_title
;
 Enantioselective synthesis of indole derivatives by Rh/Pd relay catalysis
 and their anti-inflammatory evaluation.
;
_journal_issue 55
_journal_name_full 'Chemical communications (Cambridge, England)'
_journal_page_first 7573
_journal_page_last 7576
_journal_paper_doi 10.1039/d0cc03158e
_journal_volume 56
_journal_year 2020
_chemical_absolute_configuration ad
_chemical_formula_moiety 'C24 H19 N O'
_chemical_formula_sum 'C24 H19 N O'
_chemical_formula_weight 337.40
_space_group_crystal_system orthorhombic
_space_group_IT_number 19
_space_group_name_Hall 'P 2ac 2ab'
_space_group_name_H-M_alt 'P 21 21 21'
_atom_sites_solution_hydrogens geom
_atom_sites_solution_primary dual
_audit_creation_date 2017-08-09
_audit_creation_method
;
Olex2 1.2
(compiled 2017.07.20 svn.r3457 for OlexSys, GUI svn.r5370)
;
_audit_update_record
;
2019-08-08 deposited with the CCDC.	2020-05-25 downloaded from the CCDC.
;
_cell_angle_alpha 90
_cell_angle_beta 90
_cell_angle_gamma 90
_cell_formula_units_Z 4
_cell_length_a 9.9107(3)
_cell_length_b 12.0632(3)
_cell_length_c 14.3759(4)
_cell_measurement_reflns_used 9771
_cell_measurement_temperature 100
_cell_measurement_theta_max 68.43
_cell_measurement_theta_min 3.66
_cell_volume 1718.71(8)
_computing_cell_refinement 'SAINT v8.37A (Bruker, 2015)'
_computing_data_reduction 'SAINT v8.37A (Bruker, 2015)'
_computing_molecular_graphics 'Olex2 (Dolomanov et al., 2009)'
_computing_publication_material 'Olex2 (Dolomanov et al., 2009)'
_computing_structure_refinement 'ShelXL (Sheldrick, 2015)'
_computing_structure_solution 'ShelXT (Sheldrick, 2015)'
_diffrn_ambient_temperature 100
_diffrn_detector 'Bruker PHOTO 100 area detector'
_diffrn_detector_area_resol_mean 7.9
_diffrn_detector_type 'CCD area detector'
_diffrn_measured_fraction_theta_full 0.999
_diffrn_measured_fraction_theta_max 0.999
_diffrn_measurement_device 'three-circle diffractometer'
_diffrn_measurement_device_type 'Bruker PHOTO 100 area detector'
_diffrn_measurement_method '\w and \f scans'
_diffrn_radiation_monochromator 'mirror optics'
_diffrn_radiation_probe x-ray
_diffrn_radiation_type CuK\a
_diffrn_radiation_wavelength 1.54178
_diffrn_reflns_av_R_equivalents 0.0314
_diffrn_reflns_av_unetI/netI 0.0189
_diffrn_reflns_Laue_measured_fraction_full 0.999
_diffrn_reflns_Laue_measured_fraction_max 0.999
_diffrn_reflns_limit_h_max 11
_diffrn_reflns_limit_h_min -11
_diffrn_reflns_limit_k_max 14
_diffrn_reflns_limit_k_min -14
_diffrn_reflns_limit_l_max 17
_diffrn_reflns_limit_l_min -17
_diffrn_reflns_number 23392
_diffrn_reflns_point_group_measured_fraction_full 0.999
_diffrn_reflns_point_group_measured_fraction_max 0.999
_diffrn_reflns_theta_full 67.679
_diffrn_reflns_theta_max 68.426
_diffrn_reflns_theta_min 4.785
_diffrn_source 'microfocus sealed X-ray tube'
_diffrn_source_type 'Incoatec I\ms'
_diffrn_standards_number 0
_exptl_absorpt_coefficient_mu 0.616
_exptl_absorpt_correction_T_max 0.7531
_exptl_absorpt_correction_T_min 0.6977
_exptl_absorpt_correction_type multi-scan
_exptl_absorpt_process_details
'SADABS-2014/5 (Bruker,2014/5) was used for absorption correction. wR2(int) was 0.0821 before and 0.0532 after correction. The Ratio of minimum to maximum transmission is 0.9264. The \l/2 correction factor is Not present.'
_exptl_crystal_colour colourless
_exptl_crystal_colour_primary colourless
_exptl_crystal_density_diffrn 1.304
_exptl_crystal_description block
_exptl_crystal_F_000 712
_exptl_crystal_size_max 0.5
_exptl_crystal_size_mid 0.42
_exptl_crystal_size_min 0.36
_refine_diff_density_max 0.191
_refine_diff_density_min -0.137
_refine_diff_density_rms 0.032
_refine_ls_abs_structure_details
;
 Flack x determined using 1310 quotients [(I+)-(I-)]/[(I+)+(I-)]
 (Parsons, Flack and Wagner, Acta Cryst. B69 (2013) 249-259).
;
_refine_ls_abs_structure_Flack -0.02(7)
_refine_ls_extinction_coef 0.0133(7)
_refine_ls_extinction_expression Fc^*^=kFc[1+0.001xFc^2^\l^3^/sin(2\q)]^-1/4^
_refine_ls_extinction_method 'SHELXL-2016/6 (Sheldrick 2016)'
_refine_ls_goodness_of_fit_ref 1.065
_refine_ls_hydrogen_treatment constr
_refine_ls_matrix_type full
_refine_ls_number_parameters 237
_refine_ls_number_reflns 3150
_refine_ls_number_restraints 0
_refine_ls_restrained_S_all 1.065
_refine_ls_R_factor_all 0.0254
_refine_ls_R_factor_gt 0.0249
_refine_ls_shift/su_max 0.000
_refine_ls_shift/su_mean 0.000
_refine_ls_structure_factor_coef Fsqd
_refine_ls_weighting_details 'w=1/[\s^2^(Fo^2^)+(0.0273P)^2^+0.4048P] where P=(Fo^2^+2Fc^2^)/3'
_refine_ls_weighting_scheme calc
_refine_ls_wR_factor_gt 0.0606
_refine_ls_wR_factor_ref 0.0610
_reflns_Friedel_coverage 0.739
_reflns_Friedel_fraction_full 0.998
_reflns_Friedel_fraction_max 0.999
_reflns_number_gt 3096
_reflns_number_total 3150
_reflns_threshold_expression 'I > 2\s(I)'
_cod_data_source_file d0cc03158e2.cif
_cod_data_source_block cu_cxy0113_0m
_cod_depositor_comments 'Adding full bibliography for 7126614.cif.'
_cod_database_code 7126614
_shelx_shelxl_version_number 2016/6
_shelx_space_group_comment
;
The symmetry employed for this shelxl refinement is uniquely defined
by the following loop, which should always be used as a source of
symmetry information in preference to the above space-group names.
They are only intended as comments.
;
_shelx_estimated_absorpt_t_max 0.809
_shelx_estimated_absorpt_t_min 0.015
_olex2_refinement_description
;
1. Fixed Uiso
 At 1.2 times of:
  All C(H) groups
 At 1.5 times of:
  All O(H) groups
2.a Ternary CH refined with riding coordinates:
 C9(H9), C10(H10)
2.b Aromatic/amide H refined with riding coordinates:
 C1(H1A), C2(H2), C3(H3), C4(H4), C7(H7), C8(H8), C12(H12), C13(H13), C14(H14),
  C15(H15), C17(H17), C20(H20), C21(H21), C22(H22), C23(H23), C24(H24)
2.c Idealised tetrahedral OH refined as rotating group:
 O1(H1)
;
_olex2_submission_special_instructions 'No special instructions were received'

loop_
_space_group_symop_operation_xyz
'x, y, z'
'-x+1/2, -y, z+1/2'
'-x, y+1/2, -z+1/2'
'x+1/2, -y+1/2, -z'

loop_
_atom_site_label
_atom_site_type_symbol
_atom_site_fract_x
_atom_site_fract_y
_atom_site_fract_z
_atom_site_U_iso_or_equiv
_atom_site_adp_type
_atom_site_occupancy
_atom_site_site_symmetry_order
_atom_site_calc_flag
_atom_site_refinement_flags_posn
_atom_site_refinement_flags_adp
_atom_site_refinement_flags_occupancy
_atom_site_disorder_assembly
_atom_site_disorder_group
O1 O 0.82483(11) 0.72363(9) 0.57171(8) 0.0179(3) Uani 1 1 d . . . . .
H1 H 0.873902 0.713865 0.524775 0.027 Uiso 1 1 calc GR . . . .
N1 N 0.87226(14) 0.48576(11) 0.59573(9) 0.0148(3) Uani 1 1 d . . . . .
C1 C 0.56970(17) 0.81220(14) 0.60485(11) 0.0176(3) Uani 1 1 d . . . . .
H1A H 0.640406 0.859674 0.584754 0.021 Uiso 1 1 calc R . . . .
C2 C 0.44694(18) 0.85728(14) 0.63402(11) 0.0202(4) Uani 1 1 d . . . . .
H2 H 0.435437 0.935441 0.635667 0.024 Uiso 1 1 calc R . . . .
C3 C 0.34185(17) 0.78832(15) 0.66057(12) 0.0208(4) Uani 1 1 d . . . . .
H3 H 0.257644 0.819108 0.678718 0.025 Uiso 1 1 calc R . . . .
C4 C 0.35995(17) 0.67400(15) 0.66059(11) 0.0192(4) Uani 1 1 d . . . . .
H4 H 0.287739 0.626818 0.678512 0.023 Uiso 1 1 calc R . . . .
C5 C 0.48329(17) 0.62826(13) 0.63450(11) 0.0163(3) Uani 1 1 d . . . . .
C6 C 0.58864(16) 0.69786(13) 0.60515(11) 0.0155(3) Uani 1 1 d . . . . .
C7 C 0.50863(17) 0.50856(13) 0.64191(11) 0.0175(3) Uani 1 1 d . . . . .
H7 H 0.434407 0.459203 0.647660 0.021 Uiso 1 1 calc R . . . .
C8 C 0.63332(17) 0.46792(13) 0.64074(11) 0.0170(3) Uani 1 1 d . . . . .
H8 H 0.646754 0.390175 0.645740 0.020 Uiso 1 1 calc R . . . .
C9 C 0.75402(15) 0.54377(13) 0.63155(11) 0.0147(3) Uani 1 1 d . . . . .
H9 H 0.776834 0.571595 0.695158 0.018 Uiso 1 1 calc R . . . .
C10 C 0.71793(15) 0.64484(13) 0.57122(11) 0.0147(3) Uani 1 1 d . . . . .
H10 H 0.703832 0.619074 0.505819 0.018 Uiso 1 1 calc R . . . .
C11 C 0.87555(16) 0.42471(13) 0.51381(10) 0.0137(3) Uani 1 1 d . . . . .
C12 C 0.77050(17) 0.39399(13) 0.45392(12) 0.0169(3) Uani 1 1 d . . . . .
H12 H 0.680184 0.416856 0.464980 0.020 Uiso 1 1 calc R . . . .
C13 C 0.80375(17) 0.32883(13) 0.37783(11) 0.0169(3) Uani 1 1 d . . . . .
H13 H 0.734552 0.305986 0.336307 0.020 Uiso 1 1 calc R . . . .
C14 C 0.93751(17) 0.29578(13) 0.36070(11) 0.0180(3) Uani 1 1 d . . . . .
H14 H 0.957299 0.251789 0.307615 0.022 Uiso 1 1 calc R . . . .
C15 C 1.04059(16) 0.32650(13) 0.42013(11) 0.0174(3) Uani 1 1 d . . . . .
H15 H 1.130831 0.304193 0.408034 0.021 Uiso 1 1 calc R . . . .
C16 C 1.01020(16) 0.39100(12) 0.49845(11) 0.0149(3) Uani 1 1 d . . . . .
C17 C 1.08794(16) 0.43255(13) 0.57454(11) 0.0162(3) Uani 1 1 d . . . . .
H17 H 1.182191 0.422784 0.583342 0.019 Uiso 1 1 calc R . . . .
C18 C 1.00261(16) 0.48888(12) 0.63245(11) 0.0148(3) Uani 1 1 d . . . . .
C19 C 1.03349(15) 0.53611(13) 0.72518(11) 0.0154(3) Uani 1 1 d . . . . .
C20 C 1.07580(18) 0.46549(14) 0.79649(12) 0.0210(4) Uani 1 1 d . . . . .
H20 H 1.083647 0.388225 0.784888 0.025 Uiso 1 1 calc R . . . .
C21 C 1.10654(18) 0.50692(15) 0.88418(12) 0.0227(4) Uani 1 1 d . . . . .
H21 H 1.133555 0.457902 0.932434 0.027 Uiso 1 1 calc R . . . .
C22 C 1.09775(16) 0.61985(15) 0.90119(12) 0.0205(4) Uani 1 1 d . . . . .
H22 H 1.118175 0.648400 0.961150 0.025 Uiso 1 1 calc R . . . .
C23 C 1.05907(16) 0.69072(14) 0.83035(12) 0.0200(4) Uani 1 1 d . . . . .
H23 H 1.055046 0.768261 0.841563 0.024 Uiso 1 1 calc R . . . .
C24 C 1.02609(16) 0.64963(13) 0.74303(12) 0.0180(3) Uani 1 1 d . . . . .
H24 H 0.998367 0.699022 0.695246 0.022 Uiso 1 1 calc R . . . .

loop_
_atom_site_aniso_label
_atom_site_aniso_U_11
_atom_site_aniso_U_22
_atom_site_aniso_U_33
_atom_site_aniso_U_23
_atom_site_aniso_U_13
_atom_site_aniso_U_12
O1 0.0170(6) 0.0172(6) 0.0196(6) -0.0007(5) 0.0042(5) -0.0033(5)
N1 0.0145(7) 0.0147(6) 0.0153(6) -0.0017(5) -0.0005(5) 0.0005(5)
C1 0.0203(8) 0.0183(8) 0.0140(7) 0.0011(6) 0.0003(7) 0.0012(6)
C2 0.0267(9) 0.0191(8) 0.0149(8) 0.0011(6) -0.0020(7) 0.0061(7)
C3 0.0176(8) 0.0276(9) 0.0173(8) -0.0013(7) -0.0004(7) 0.0084(7)
C4 0.0153(8) 0.0256(9) 0.0168(7) -0.0011(7) -0.0014(7) 0.0000(7)
C5 0.0167(8) 0.0194(8) 0.0128(7) -0.0009(6) -0.0025(6) 0.0000(6)
C6 0.0169(8) 0.0188(8) 0.0108(7) 0.0002(6) -0.0020(6) 0.0015(6)
C7 0.0162(8) 0.0179(8) 0.0183(8) -0.0009(6) 0.0014(7) -0.0042(6)
C8 0.0214(8) 0.0135(7) 0.0161(8) -0.0003(6) 0.0021(7) -0.0011(7)
C9 0.0148(8) 0.0151(7) 0.0141(7) -0.0014(6) 0.0007(6) 0.0010(6)
C10 0.0144(8) 0.0158(8) 0.0138(7) -0.0008(6) 0.0011(6) -0.0013(6)
C11 0.0176(8) 0.0104(7) 0.0130(7) 0.0005(6) 0.0008(6) 0.0003(6)
C12 0.0163(8) 0.0155(7) 0.0188(8) 0.0015(6) -0.0001(6) -0.0001(6)
C13 0.0202(8) 0.0160(8) 0.0146(7) 0.0008(6) -0.0029(6) -0.0023(6)
C14 0.0237(8) 0.0156(8) 0.0147(8) -0.0010(6) 0.0022(7) 0.0002(6)
C15 0.0182(8) 0.0164(8) 0.0176(8) 0.0007(6) 0.0023(6) 0.0006(6)
C16 0.0163(8) 0.0116(7) 0.0169(8) 0.0020(6) 0.0015(7) -0.0010(6)
C17 0.0142(7) 0.0150(8) 0.0193(8) -0.0016(7) 0.0000(6) -0.0005(6)
C18 0.0151(7) 0.0112(7) 0.0182(8) 0.0000(6) -0.0010(6) -0.0010(6)
C19 0.0109(7) 0.0177(8) 0.0177(8) -0.0029(6) 0.0012(6) -0.0011(6)
C20 0.0238(8) 0.0168(8) 0.0223(9) -0.0019(7) -0.0010(7) -0.0001(7)
C21 0.0237(9) 0.0253(9) 0.0191(8) 0.0016(7) -0.0032(7) 0.0015(7)
C22 0.0158(8) 0.0283(9) 0.0175(8) -0.0069(7) -0.0005(6) 0.0012(7)
C23 0.0172(8) 0.0188(8) 0.0239(8) -0.0071(7) 0.0011(7) 0.0016(6)
C24 0.0159(8) 0.0180(8) 0.0202(8) -0.0015(6) -0.0011(7) 0.0017(6)

loop_
_atom_type_symbol
_atom_type_description
_atom_type_scat_dispersion_real
_atom_type_scat_dispersion_imag
_atom_type_scat_source
C C 0.0181 0.0091 'International Tables Vol C Tables 4.2.6.8 and 6.1.1.4'
H H 0.0000 0.0000 'International Tables Vol C Tables 4.2.6.8 and 6.1.1.4'
N N 0.0311 0.0180 'International Tables Vol C Tables 4.2.6.8 and 6.1.1.4'
O O 0.0492 0.0322 'International Tables Vol C Tables 4.2.6.8 and 6.1.1.4'

loop_
_geom_angle_atom_site_label_1
_geom_angle_atom_site_label_2
_geom_angle_atom_site_label_3
_geom_angle
_geom_angle_site_symmetry_1
_geom_angle_site_symmetry_3
_geom_angle_publ_flag
C10 O1 H1 109.5 . . ?
C11 N1 C9 124.91(13) . . ?
C11 N1 C18 108.25(13) . . ?
C18 N1 C9 126.65(13) . . ?
C2 C1 H1A 119.9 . . ?
C6 C1 H1A 119.9 . . ?
C6 C1 C2 120.15(16) . . ?
C1 C2 H2 119.9 . . ?
C3 C2 C1 120.21(15) . . ?
C3 C2 H2 119.9 . . ?
C2 C3 H3 120.1 . . ?
C2 C3 C4 119.88(16) . . ?
C4 C3 H3 120.1 . . ?
C3 C4 H4 119.8 . . ?
C3 C4 C5 120.40(16) . . ?
C5 C4 H4 119.8 . . ?
C4 C5 C6 119.77(15) . . ?
C4 C5 C7 121.32(15) . . ?
C6 C5 C7 118.82(15) . . ?
C1 C6 C5 119.54(15) . . ?
C1 C6 C10 122.15(15) . . ?
C5 C6 C10 118.27(14) . . ?
C5 C7 H7 119.3 . . ?
C8 C7 C5 121.35(15) . . ?
C8 C7 H7 119.3 . . ?
C7 C8 H8 119.6 . . ?
C7 C8 C9 120.89(14) . . ?
C9 C8 H8 119.6 . . ?
N1 C9 C8 112.09(12) . . ?
N1 C9 H9 107.6 . . ?
N1 C9 C10 111.59(13) . . ?
C8 C9 H9 107.6 . . ?
C8 C9 C10 110.18(13) . . ?
C10 C9 H9 107.6 . . ?
O1 C10 C6 110.27(12) . . ?
O1 C10 C9 110.69(12) . . ?
O1 C10 H10 108.4 . . ?
C6 C10 C9 110.49(13) . . ?
C6 C10 H10 108.4 . . ?
C9 C10 H10 108.4 . . ?
N1 C11 C12 130.07(15) . . ?
N1 C11 C16 107.90(14) . . ?
C12 C11 C16 122.00(14) . . ?
C11 C12 H12 121.4 . . ?
C13 C12 C11 117.26(15) . . ?
C13 C12 H12 121.4 . . ?
C12 C13 H13 119.2 . . ?
C12 C13 C14 121.53(15) . . ?
C14 C13 H13 119.2 . . ?
C13 C14 H14 119.6 . . ?
C15 C14 C13 120.84(15) . . ?
C15 C14 H14 119.6 . . ?
C14 C15 H15 120.4 . . ?
C14 C15 C16 119.12(15) . . ?
C16 C15 H15 120.4 . . ?
C11 C16 C17 106.79(14) . . ?
C15 C16 C11 119.24(15) . . ?
C15 C16 C17 133.95(15) . . ?
C16 C17 H17 126.1 . . ?
C18 C17 C16 107.88(14) . . ?
C18 C17 H17 126.1 . . ?
N1 C18 C19 122.80(14) . . ?
C17 C18 N1 109.18(14) . . ?
C17 C18 C19 127.67(15) . . ?
C20 C19 C18 119.18(14) . . ?
C24 C19 C18 122.15(15) . . ?
C24 C19 C20 118.64(15) . . ?
C19 C20 H20 119.6 . . ?
C21 C20 C19 120.79(16) . . ?
C21 C20 H20 119.6 . . ?
C20 C21 H21 120.0 . . ?
C22 C21 C20 119.96(16) . . ?
C22 C21 H21 120.0 . . ?
C21 C22 H22 120.2 . . ?
C23 C22 C21 119.63(16) . . ?
C23 C22 H22 120.2 . . ?
C22 C23 H23 119.7 . . ?
C22 C23 C24 120.66(16) . . ?
C24 C23 H23 119.7 . . ?
C19 C24 H24 119.9 . . ?
C23 C24 C19 120.29(16) . . ?
C23 C24 H24 119.9 . . ?

loop_
_geom_bond_atom_site_label_1
_geom_bond_atom_site_label_2
_geom_bond_distance
_geom_bond_site_symmetry_2
_geom_bond_publ_flag
O1 H1 0.8400 . ?
O1 C10 1.4233(18) . ?
N1 C9 1.459(2) . ?
N1 C11 1.389(2) . ?
N1 C18 1.396(2) . ?
C1 H1A 0.9500 . ?
C1 C2 1.397(2) . ?
C1 C6 1.392(2) . ?
C2 H2 0.9500 . ?
C2 C3 1.387(2) . ?
C3 H3 0.9500 . ?
C3 C4 1.391(2) . ?
C4 H4 0.9500 . ?
C4 C5 1.393(2) . ?
C5 C6 1.405(2) . ?
C5 C7 1.469(2) . ?
C6 C10 1.513(2) . ?
C7 H7 0.9500 . ?
C7 C8 1.330(2) . ?
C8 H8 0.9500 . ?
C8 C9 1.512(2) . ?
C9 H9 1.0000 . ?
C9 C10 1.538(2) . ?
C10 H10 1.0000 . ?
C11 C12 1.401(2) . ?
C11 C16 1.412(2) . ?
C12 H12 0.9500 . ?
C12 C13 1.387(2) . ?
C13 H13 0.9500 . ?
C13 C14 1.406(2) . ?
C14 H14 0.9500 . ?
C14 C15 1.382(2) . ?
C15 H15 0.9500 . ?
C15 C16 1.401(2) . ?
C16 C17 1.429(2) . ?
C17 H17 0.9500 . ?
C17 C18 1.367(2) . ?
C18 C19 1.482(2) . ?
C19 C20 1.397(2) . ?
C19 C24 1.395(2) . ?
C20 H20 0.9500 . ?
C20 C21 1.390(2) . ?
C21 H21 0.9500 . ?
C21 C22 1.387(2) . ?
C22 H22 0.9500 . ?
C22 C23 1.384(3) . ?
C23 H23 0.9500 . ?
C23 C24 1.389(2) . ?
C24 H24 0.9500 . ?
